data_7037422
loop_
_publ_author_name
'van Dijkman, Thomas F.'
'Siegler, Maxime A.'
'Bouwman, Elisabeth'

_publ_section_title
;
 Highly tunable fluorinated trispyrazolylborates
 [HB(3-CF3-5-{4-RPh}pz)3](-) (R = NO2, CF3, Cl, F, H, OMe and NMe2) and
 their copper(i) complexes.
;
_journal_issue 48
_journal_name_full 'Dalton transactions (Cambridge, England : 2003)'
_journal_page_first 21109
_journal_page_last 21123
_journal_paper_doi 10.1039/c5dt04006j
_journal_volume 44
_journal_year 2015
_chemical_absolute_configuration ad
_chemical_formula_moiety 'C31 H16 B Cu F12 N6 O'
_chemical_formula_sum 'C31 H16 B Cu F12 N6 O'
_chemical_formula_weight 790.85
_chemical_name_systematic
;
 ?
;
_space_group_crystal_system trigonal
_space_group_IT_number 161
_space_group_name_Hall 'R 3 -2"c'
_space_group_name_H-M_alt 'R 3 c :H'
_symmetry_space_group_name_Hall 'R 3 -2"c'
_symmetry_space_group_name_H-M 'R 3 c :H'
_atom_sites_solution_hydrogens mixed
_atom_sites_solution_primary direct
_atom_sites_solution_secondary difmap
_audit_creation_method SHELXL-2013
_audit_update_record
;
2015-10-08 deposited with the CCDC.
2015-11-12 downloaded from the CCDC.
;
_cell_angle_alpha 90
_cell_angle_beta 90
_cell_angle_gamma 120
_cell_formula_units_Z 6
_cell_length_a 13.98309(14)
_cell_length_b 13.98309(14)
_cell_length_c 29.4298(3)
_cell_measurement_reflns_used 15854
_cell_measurement_temperature 110(2)
_cell_measurement_theta_max 72.00
_cell_measurement_theta_min 3.91
_cell_volume 4983.38(9)
_computing_cell_refinement
;
CrysAlisPro, Agilent Technologies,
Version 1.171.36.32 (release 02-08-2013 CrysAlis171 .NET)
(compiled Aug  2 2013,16:46:58)
;
_computing_data_collection
;
CrysAlisPro, Agilent Technologies,
Version 1.171.36.32 (release 02-08-2013 CrysAlis171 .NET)
(compiled Aug  2 2013,16:46:58)
;
_computing_data_reduction
;
CrysAlisPro, Agilent Technologies,
Version 1.171.36.32 (release 02-08-2013 CrysAlis171 .NET)
(compiled Aug  2 2013,16:46:58)
;
_computing_molecular_graphics 'SHELXTL v6.10 (Sheldrick, 2008)'
_computing_publication_material 'SHELXTL v6.10 (Sheldrick, 2008)'
_computing_structure_refinement 'SHELXL-2013 (Sheldrick, 2013)'
_computing_structure_solution 'SHELXS-2013 (Sheldrick, 2013)'
_diffrn_ambient_temperature 110(2)
_diffrn_measured_fraction_theta_full 0.995
_diffrn_measured_fraction_theta_max 0.996
_diffrn_measurement_device_type 'SuperNova, Dual, Cu at zero, Atlas'
_diffrn_measurement_method '\w scans'
_diffrn_radiation_monochromator mirror
_diffrn_radiation_source 'SuperNova (Cu) X-ray Source'
_diffrn_radiation_type CuK\a
_diffrn_radiation_wavelength 1.54178
_diffrn_reflns_av_R_equivalents 0.0193
_diffrn_reflns_av_unetI/netI 0.0092
_diffrn_reflns_laue_measured_fraction_full 0.995
_diffrn_reflns_laue_measured_fraction_max 0.996
_diffrn_reflns_limit_h_max 17
_diffrn_reflns_limit_h_min -15
_diffrn_reflns_limit_k_max 17
_diffrn_reflns_limit_k_min -17
_diffrn_reflns_limit_l_max 27
_diffrn_reflns_limit_l_min -36
_diffrn_reflns_number 19972
_diffrn_reflns_point_group_measured_fraction_full 0.920
_diffrn_reflns_point_group_measured_fraction_max 0.915
_diffrn_reflns_theta_full 67.679
_diffrn_reflns_theta_max 71.751
_diffrn_reflns_theta_min 6.330
_exptl_absorpt_coefficient_mu 1.881
_exptl_absorpt_correction_T_max 0.816
_exptl_absorpt_correction_T_min 0.671
_exptl_absorpt_correction_type analytical
_exptl_absorpt_process_details
;
CrysAlisPro, Agilent Technologies,
Version 1.171.36.32 (release 02-08-2013 CrysAlis171 .NET)
(compiled Aug  2 2013,16:46:58)
Analytical numeric absorption correction using a multifaceted crystal
            model based on expressions derived by R.C. Clark & J.S. Reid.
(Clark, R. C. & Reid, J. S. (1995). Acta Cryst. A51, 887-897)
;
_exptl_crystal_colour colorless
_exptl_crystal_density_diffrn 1.581
_exptl_crystal_description 'irregular block'
_exptl_crystal_F_000 2364
_exptl_crystal_size_max 0.32
_exptl_crystal_size_mid 0.19
_exptl_crystal_size_min 0.16
_refine_diff_density_max 0.194
_refine_diff_density_min -0.232
_refine_diff_density_rms 0.034
_refine_ls_abs_structure_details
;
 Flack x determined using 888 quotients [(I+)-(I-)]/[(I+)+(I-)]
 (Parsons and Flack (2004), Acta Cryst. A60, s61).
;
_refine_ls_abs_structure_Flack -0.009(6)
_refine_ls_extinction_method none
_refine_ls_goodness_of_fit_ref 1.058
_refine_ls_hydrogen_treatment mixed
_refine_ls_matrix_type full
_refine_ls_number_parameters 158
_refine_ls_number_reflns 1992
_refine_ls_number_restraints 1
_refine_ls_restrained_S_all 1.057
_refine_ls_R_factor_all 0.0202
_refine_ls_R_factor_gt 0.0201
_refine_ls_shift/su_max 0.001
_refine_ls_shift/su_mean 0.000
_refine_ls_structure_factor_coef Fsqd
_refine_ls_weighting_details
;
 w=1/[\s^2^(Fo^2^)+(0.0430P)^2^+1.8994P]
 where P=(Fo^2^+2Fc^2^)/3
;
_refine_ls_weighting_scheme calc
_refine_ls_wR_factor_gt 0.0587
_refine_ls_wR_factor_ref 0.0588
_reflns_Friedel_coverage 0.831
_reflns_friedel_fraction_full 0.844
_reflns_friedel_fraction_max 0.834
_reflns_number_gt 1984
_reflns_number_total 1992
_reflns_threshold_expression 'I > 2\s(I)'
_cod_data_source_file c5dt04006j2.cif
_cod_data_source_block 6d
_cod_depositor_comments 'Adding full bibliography for 7037416--7037425.cif.'
_cod_original_cell_volume 4983.38(11)
_cod_database_code 7037422
_shelx_space_group_comment
;
The symmetry employed for this shelxl refinement is uniquely defined
by the following loop, which should always be used as a source of
symmetry information in preference to the above space-group names.
They are only intended as comments.
;
_shelxl_version_number 2013-2

loop_
_space_group_symop_operation_xyz
'x, y, z'
'-y, x-y, z'
'-x+y, -x, z'
'-y, -x, z+1/2'
'-x+y, y, z+1/2'
'x, x-y, z+1/2'
'x+2/3, y+1/3, z+1/3'
'-y+2/3, x-y+1/3, z+1/3'
'-x+y+2/3, -x+1/3, z+1/3'
'-y+2/3, -x+1/3, z+5/6'
'-x+y+2/3, y+1/3, z+5/6'
'x+2/3, x-y+1/3, z+5/6'
'x+1/3, y+2/3, z+2/3'
'-y+1/3, x-y+2/3, z+2/3'
'-x+y+1/3, -x+2/3, z+2/3'
'-y+1/3, -x+2/3, z+7/6'
'-x+y+1/3, y+2/3, z+7/6'
'x+1/3, x-y+2/3, z+7/6'

loop_
_atom_site_label
_atom_site_type_symbol
_atom_site_fract_x
_atom_site_fract_y
_atom_site_fract_z
_atom_site_U_iso_or_equiv
_atom_site_adp_type
_atom_site_occupancy
_atom_site_site_symmetry_order
_atom_site_calc_flag
_atom_site_refinement_flags_posn
_atom_site_refinement_flags_adp
_atom_site_refinement_flags_occupancy
Cu1 Cu 0.6667 0.3333 0.39046(2) 0.02370(15) Uani 1 3 d S T P
C1 C 0.6667 0.3333 0.45130(19) 0.0462(13) Uani 1 3 d S T P
C13 C 0.91041(17) 0.41744(16) 0.35528(7) 0.0226(4) Uani 1 1 d . . .
C14 C 0.96525(16) 0.44471(16) 0.31385(8) 0.0225(4) Uani 1 1 d . . .
H14 H 1.0417 0.4723 0.3085 0.027 Uiso 1 1 calc R U .
C15 C 0.88348(15) 0.42255(15) 0.28194(7) 0.0189(4) Uani 1 1 d . . .
C131 C 0.95719(17) 0.42856(17) 0.40177(8) 0.0276(5) Uani 1 1 d . . .
C151 C 0.89538(16) 0.44180(14) 0.23258(8) 0.0189(4) Uani 1 1 d . . .
C152 C 0.96199(16) 0.41214(17) 0.20793(8) 0.0243(4) Uani 1 1 d . . .
H152 H 0.9952 0.3759 0.2229 0.029 Uiso 1 1 calc R U .
C153 C 0.98000(17) 0.43515(17) 0.16196(8) 0.0277(4) Uani 1 1 d . . .
H153 H 1.0259 0.4157 0.1452 0.033 Uiso 1 1 calc R U .
C154 C 0.92994(19) 0.48683(18) 0.14104(8) 0.0290(5) Uani 1 1 d . . .
C155 C 0.86323(18) 0.51686(17) 0.16415(7) 0.0282(5) Uani 1 1 d . . .
H155 H 0.8292 0.5518 0.1488 0.034 Uiso 1 1 calc R U .
C156 C 0.84699(16) 0.49485(15) 0.21029(7) 0.0228(4) Uani 1 1 d . . .
H156 H 0.8024 0.5162 0.2269 0.027 Uiso 1 1 calc R U .
B1 B 0.6667 0.3333 0.28630(16) 0.0166(8) Uani 1 3 d S T P
H1 H 0.6667 0.3333 0.2509(19) 0.020 Uiso 1 3 d S U P
N11 N 0.78626(14) 0.38297(13) 0.30476(6) 0.0174(3) Uani 1 1 d . . .
N12 N 0.80328(15) 0.38033(13) 0.35027(6) 0.0204(3) Uani 1 1 d . . .
O11 O 0.6667 0.3333 0.48945(18) 0.096(2) Uani 1 3 d S T P
F11 F 1.06310(13) 0.45821(17) 0.40046(6) 0.0573(5) Uani 1 1 d . . .
F12 F 0.94907(15) 0.50441(12) 0.42684(5) 0.0450(4) Uani 1 1 d . . .
F13 F 0.90556(13) 0.33578(11) 0.42595(5) 0.0394(3) Uani 1 1 d . . .
F14 F 0.94766(14) 0.50973(13) 0.09598(5) 0.0424(4) Uani 1 1 d . . .

loop_
_atom_site_aniso_label
_atom_site_aniso_U_11
_atom_site_aniso_U_22
_atom_site_aniso_U_33
_atom_site_aniso_U_23
_atom_site_aniso_U_13
_atom_site_aniso_U_12
Cu1 0.02880(18) 0.02880(18) 0.0135(3) 0.000 0.000 0.01440(9)
C1 0.059(2) 0.059(2) 0.021(3) 0.000 0.000 0.0293(10)
C13 0.0248(9) 0.0187(9) 0.0244(11) -0.0019(8) -0.0064(8) 0.0110(7)
C14 0.0190(9) 0.0213(9) 0.0276(11) -0.0003(7) -0.0036(7) 0.0102(7)
C15 0.0188(8) 0.0169(8) 0.0215(11) -0.0009(7) -0.0002(7) 0.0092(7)
C131 0.0303(10) 0.0228(9) 0.0275(12) -0.0007(9) -0.0102(9) 0.0116(8)
C151 0.0158(9) 0.0167(8) 0.0205(11) 0.0006(7) 0.0012(8) 0.0053(7)
C152 0.0205(9) 0.0235(9) 0.0290(12) -0.0006(8) 0.0015(8) 0.0112(8)
C153 0.0263(10) 0.0263(9) 0.0294(12) -0.0002(8) 0.0090(9) 0.0123(8)
C154 0.0336(11) 0.0254(10) 0.0204(11) 0.0050(9) 0.0073(9) 0.0091(9)
C155 0.0338(11) 0.0261(10) 0.0254(12) 0.0069(8) 0.0034(9) 0.0154(9)
C156 0.0234(9) 0.0213(9) 0.0250(11) 0.0039(8) 0.0045(8) 0.0120(8)
B1 0.0175(11) 0.0175(11) 0.015(2) 0.000 0.000 0.0088(6)
N11 0.0197(8) 0.0191(7) 0.0135(9) -0.0007(6) -0.0010(6) 0.0097(6)
N12 0.0236(8) 0.0209(7) 0.0158(9) -0.0009(6) -0.0036(7) 0.0105(7)
O11 0.133(4) 0.133(4) 0.022(3) 0.000 0.000 0.0665(18)
F11 0.0324(8) 0.0949(14) 0.0414(9) 0.0046(9) -0.0144(7) 0.0295(9)
F12 0.0764(11) 0.0338(7) 0.0331(9) -0.0146(6) -0.0269(8) 0.0338(8)
F13 0.0583(9) 0.0273(6) 0.0289(7) 0.0026(5) -0.0145(6) 0.0187(6)
F14 0.0620(10) 0.0426(8) 0.0216(7) 0.0107(6) 0.0151(7) 0.0254(7)

loop_
_atom_type_symbol
_atom_type_description
_atom_type_scat_dispersion_real
_atom_type_scat_dispersion_imag
_atom_type_scat_source
C C 0.0181 0.0091 'International Tables Vol C Tables 4.2.6.8 and 6.1.1.4'
H H 0.0000 0.0000 'International Tables Vol C Tables 4.2.6.8 and 6.1.1.4'
B B 0.0090 0.0039 'International Tables Vol C Tables 4.2.6.8 and 6.1.1.4'
N N 0.0311 0.0180 'International Tables Vol C Tables 4.2.6.8 and 6.1.1.4'
O O 0.0492 0.0322 'International Tables Vol C Tables 4.2.6.8 and 6.1.1.4'
F F 0.0727 0.0534 'International Tables Vol C Tables 4.2.6.8 and 6.1.1.4'
Cu Cu -1.9646 0.5888 'International Tables Vol C Tables 4.2.6.8 and 6.1.1.4'

loop_
_geom_angle_atom_site_label_1
_geom_angle_atom_site_label_2
_geom_angle_atom_site_label_3
_geom_angle
_geom_angle_site_symmetry_1
_geom_angle_site_symmetry_3
C1 Cu1 N12 125.13(5) . 2_655
C1 Cu1 N12 125.13(5) . .
N12 Cu1 N12 90.19(7) 2_655 .
C1 Cu1 N12 125.13(5) . 3_665
N12 Cu1 N12 90.20(7) 2_655 3_665
N12 Cu1 N12 90.19(7) . 3_665
O11 C1 Cu1 180.0 . .
N12 C13 C14 111.76(18) . .
N12 C13 C131 119.6(2) . .
C14 C13 C131 128.61(19) . .
C13 C14 C15 104.61(17) . .
C13 C14 H14 127.7 . .
C15 C14 H14 127.7 . .
N11 C15 C14 107.48(18) . .
N11 C15 C151 124.06(18) . .
C14 C15 C151 128.39(18) . .
F11 C131 F13 107.30(18) . .
F11 C131 F12 106.96(19) . .
F13 C131 F12 104.90(19) . .
F11 C131 C13 111.7(2) . .
F13 C131 C13 113.14(17) . .
F12 C131 C13 112.37(17) . .
C156 C151 C152 119.1(2) . .
C156 C151 C15 121.44(18) . .
C152 C151 C15 119.31(18) . .
C153 C152 C151 120.6(2) . .
C153 C152 H152 119.7 . .
C151 C152 H152 119.7 . .
C154 C153 C152 118.5(2) . .
C154 C153 H153 120.7 . .
C152 C153 H153 120.7 . .
F14 C154 C153 118.7(2) . .
F14 C154 C155 118.8(2) . .
C153 C154 C155 122.6(2) . .
C154 C155 C156 118.5(2) . .
C154 C155 H155 120.8 . .
C156 C155 H155 120.8 . .
C155 C156 C151 120.69(19) . .
C155 C156 H156 119.7 . .
C151 C156 H156 119.7 . .
N11 B1 N11 108.45(17) 3_665 .
N11 B1 N11 108.45(17) 3_665 2_655
N11 B1 N11 108.45(17) . 2_655
N11 B1 H1 110.48(16) 3_665 .
N11 B1 H1 110.47(17) . .
N11 B1 H1 110.48(17) 2_655 .
C15 N11 N12 110.07(16) . .
C15 N11 B1 130.0(2) . .
N12 N11 B1 119.7(2) . .
C13 N12 N11 106.07(17) . .
C13 N12 Cu1 138.49(15) . .
N11 N12 Cu1 115.26(13) . .

loop_
_geom_bond_atom_site_label_1
_geom_bond_atom_site_label_2
_geom_bond_distance
_geom_bond_site_symmetry_2
Cu1 C1 1.791(6) .
Cu1 N12 2.0552(19) 2_655
Cu1 N12 2.0553(19) .
Cu1 N12 2.0553(19) 3_665
C1 O11 1.123(8) .
C13 N12 1.326(3) .
C13 C14 1.388(3) .
C13 C131 1.491(3) .
C14 C15 1.390(3) .
C14 H14 0.9500 .
C15 N11 1.361(3) .
C15 C151 1.472(3) .
C131 F11 1.324(3) .
C131 F13 1.332(3) .
C131 F12 1.343(3) .
C151 C156 1.393(3) .
C151 C152 1.397(3) .
C152 C153 1.384(3) .
C152 H152 0.9500 .
C153 C154 1.377(3) .
C153 H153 0.9500 .
C154 F14 1.358(3) .
C154 C155 1.379(3) .
C155 C156 1.386(3) .
C155 H155 0.9500 .
C156 H156 0.9500 .
B1 N11 1.553(2) 3_665
B1 N11 1.553(2) .
B1 N11 1.553(2) 2_655
B1 H1 1.04(5) .
N11 N12 1.364(2) .

loop_
_geom_torsion_atom_site_label_1
_geom_torsion_atom_site_label_2
_geom_torsion_atom_site_label_3
_geom_torsion_atom_site_label_4
_geom_torsion
_geom_torsion_site_symmetry_1
N12 C13 C14 C15 0.5(2) .
C131 C13 C14 C15 -177.28(19) .
C13 C14 C15 N11 -0.8(2) .
C13 C14 C15 C151 176.35(18) .
N12 C13 C131 F11 175.03(19) .
C14 C13 C131 F11 -7.3(3) .
N12 C13 C131 F13 53.8(3) .
C14 C13 C131 F13 -128.5(2) .
N12 C13 C131 F12 -64.7(2) .
C14 C13 C131 F12 112.9(2) .
N11 C15 C151 C156 45.5(3) .
C14 C15 C151 C156 -131.2(2) .
N11 C15 C151 C152 -138.3(2) .
C14 C15 C151 C152 45.0(3) .
C156 C151 C152 C153 0.1(3) .
C15 C151 C152 C153 -176.17(18) .
C151 C152 C153 C154 -0.6(3) .
C152 C153 C154 F14 179.85(19) .
C152 C153 C154 C155 0.3(3) .
F14 C154 C155 C156 -178.95(19) .
C153 C154 C155 C156 0.6(3) .
C154 C155 C156 C151 -1.2(3) .
C152 C151 C156 C155 0.8(3) .
C15 C151 C156 C155 177.00(19) .
C14 C15 N11 N12 0.8(2) .
C151 C15 N11 N12 -176.51(15) .
C14 C15 N11 B1 -172.66(14) .
C151 C15 N11 B1 10.1(3) .
N11 B1 N11 C15 120.6(3) 3_665
N11 B1 N11 C15 -121.8(3) 2_655
N11 B1 N11 N12 -52.2(2) 3_665
N11 B1 N11 N12 65.3(2) 2_655
C14 C13 N12 N11 -0.1(2) .
C131 C13 N12 N11 177.95(17) .
C14 C13 N12 Cu1 -174.74(15) .
C131 C13 N12 Cu1 3.3(3) .
C15 N11 N12 C13 -0.4(2) .
B1 N11 N12 C13 173.77(13) .
C15 N11 N12 Cu1 175.67(12) .
B1 N11 N12 Cu1 -10.14(17) .
